data_4305933
loop_
_publ_author_name
'Santiago Reinoso'
'Michael H. Dickman'
'Antonia Praetorius'
'Luis Fernando Piedra-Garza'
'Ulrich Kortz'

_publ_contact_author_address
;
School of Engineering and Science,
Jacobs University Bremen,
P.O. Box 750 561,
28725 Bremen, Germany
;
_publ_contact_author_email u.kortz@jacobs-university.de
_publ_contact_author_fax '+49-421-200 3229'
_publ_contact_author_name 'Ulrich Kortz'
_publ_section_title
;
Phenyltin-Substituted 9-Tungstogermanate and Comparison with Its
Tungstosilicate Analogue
;
_journal_name_full 'Inorganic Chemistry'
_journal_page_first 8798
_journal_page_last 8806
_journal_paper_doi 10.1021/ic800852d
_journal_volume 47
_journal_year 2008
_chemical_formula_sum 'C18 H35 Cs3 Ge Na0 O45 Sn3 W9'
_chemical_formula_weight 3453.50
_chemical_name_systematic
;
 ?
;
_space_group_IT_number 2
_symmetry_cell_setting triclinic
_symmetry_space_group_name_Hall '-P 1'
_symmetry_space_group_name_H-M 'P -1'
_atom_sites_solution_hydrogens calc
_atom_sites_solution_primary heavy
_atom_sites_solution_secondary difmap
_audit_creation_method SHELXL-97
_cell_angle_alpha 69.846(3)
_cell_angle_beta 83.636(3)
_cell_angle_gamma 65.343(3)
_cell_formula_units_Z 2
_cell_length_a 13.5392(11)
_cell_length_b 14.4650(14)
_cell_length_c 16.5817(15)
_cell_measurement_reflns_used 6673
_cell_measurement_temperature 173(2)
_cell_measurement_theta_max 25.65
_cell_measurement_theta_min 3.92
_cell_volume 2768.6(4)
_computing_cell_refinement 'Bruker SMART'
_computing_data_collection 'Bruker SMART'
_computing_data_reduction 'Bruker SAINT'
_computing_molecular_graphics 'Bruker SHELXTL'
_computing_publication_material 'Bruker SHELXTL'
_computing_structure_refinement 'SHELXL-97 (Sheldrick, 1997)'
_computing_structure_solution 'SHELXS-97 (Sheldrick, 1990)'
_diffrn_ambient_temperature 173(2)
_diffrn_measured_fraction_theta_full 0.978
_diffrn_measured_fraction_theta_max 0.978
_diffrn_measurement_device_type 'CCD area detector'
_diffrn_measurement_method 'phi and omega scans'
_diffrn_radiation_monochromator graphite
_diffrn_radiation_source 'sealed tube'
_diffrn_radiation_type MoK\a
_diffrn_radiation_wavelength 0.71073
_diffrn_reflns_av_R_equivalents 0.0664
_diffrn_reflns_av_sigmaI/netI 0.0388
_diffrn_reflns_limit_h_max 15
_diffrn_reflns_limit_h_min -14
_diffrn_reflns_limit_k_max 16
_diffrn_reflns_limit_k_min -16
_diffrn_reflns_limit_l_max 18
_diffrn_reflns_limit_l_min -18
_diffrn_reflns_number 78476
_diffrn_reflns_theta_full 23.26
_diffrn_reflns_theta_max 23.26
_diffrn_reflns_theta_min 3.26
_exptl_absorpt_coefficient_mu 22.520
_exptl_absorpt_correction_T_max 0.6615
_exptl_absorpt_correction_T_min 0.2168
_exptl_absorpt_correction_type multi-scan
_exptl_absorpt_process_details SADABS
_exptl_crystal_colour colorless
_exptl_crystal_density_diffrn 4.143
_exptl_crystal_density_meas 0
_exptl_crystal_density_method 'not measured'
_exptl_crystal_description rod
_exptl_crystal_F_000 3032
_exptl_crystal_size_max 0.34
_exptl_crystal_size_mid 0.07
_exptl_crystal_size_min 0.02
_refine_diff_density_max 2.177
_refine_diff_density_min -2.628
_refine_diff_density_rms 0.305
_refine_ls_extinction_method none
_refine_ls_goodness_of_fit_ref 1.019
_refine_ls_hydrogen_treatment noref
_refine_ls_matrix_type full
_refine_ls_number_parameters 361
_refine_ls_number_reflns 7766
_refine_ls_number_restraints 0
_refine_ls_restrained_S_all 1.019
_refine_ls_R_factor_all 0.0468
_refine_ls_R_factor_gt 0.0352
_refine_ls_shift/su_max 0.001
_refine_ls_shift/su_mean 0.000
_refine_ls_structure_factor_coef Fsqd
_refine_ls_weighting_details 'calc w=1/[\s^2^(Fo^2^)+(0.0600P)^2^+25.0000P] where P=(Fo^2^+2Fc^2^)/3'
_refine_ls_weighting_scheme calc
_refine_ls_wR_factor_gt 0.0933
_refine_ls_wR_factor_ref 0.1000
_reflns_number_gt 6431
_reflns_number_total 7766
_reflns_threshold_expression >2sigma(I)
_cod_data_source_file ic800852d_si_001_3.cif
_cod_data_source_block Cs-H1
_cod_depositor_comments
;
The following automatic conversions were performed:
'_symmetry_cell_setting' value 'Triclinic' changed to 'triclinic'
according to '/home/saulius/struct/CIF-dictionaries/cif_core.dic'
dictionary named 'cif_core.dic' version 2.4.1 from 2010-06-29.

Automatic conversion script
Id: cif_fix_enum 1527 2010-12-29 10:47:43Z saulius 
;
_cod_database_code 4305933

loop_
_symmetry_equiv_pos_as_xyz
'x, y, z'
'-x, -y, -z'

loop_
_atom_site_label
_atom_site_type_symbol
_atom_site_fract_x
_atom_site_fract_y
_atom_site_fract_z
_atom_site_U_iso_or_equiv
_atom_site_adp_type
_atom_site_occupancy
_atom_site_symmetry_multiplicity
_atom_site_calc_flag
_atom_site_refinement_flags
_atom_site_disorder_assembly
_atom_site_disorder_group
W1 W 0.75284(4) 0.10489(4) 0.05282(3) 0.01786(15) Uani 1 1 d . . .
W2 W 0.69759(4) -0.08482(4) 0.20806(4) 0.01962(15) Uani 1 1 d . . .
W3 W 0.94277(4) -0.08067(4) 0.20828(3) 0.01886(15) Uani 1 1 d . . .
W4 W 0.97634(4) 0.14003(4) 0.25211(4) 0.01958(15) Uani 1 1 d . . .
W5 W 0.78147(4) 0.32794(4) 0.09717(3) 0.01971(15) Uani 1 1 d . . .
W6 W 0.50768(4) 0.31964(4) 0.10432(3) 0.01752(15) Uani 1 1 d . . .
W7 W 0.45455(4) 0.12562(4) 0.26473(3) 0.01737(15) Uani 1 1 d . . .
W8 W 0.67080(4) -0.08334(4) 0.43234(4) 0.01908(15) Uani 1 1 d . . .
W9 W 0.91909(4) -0.07298(4) 0.43136(3) 0.01835(15) Uani 1 1 d . . .
Ge Ge 0.71764(9) 0.12623(9) 0.26573(8) 0.0126(3) Uani 1 1 d . . .
Sn1 Sn 0.69989(7) 0.11140(7) 0.48731(6) 0.0158(2) Uani 1 1 d . . .
Sn2 Sn 0.76440(7) 0.33715(7) 0.29973(6) 0.0168(2) Uani 1 1 d . . .
Sn3 Sn 0.47406(6) 0.32874(6) 0.30530(6) 0.0150(2) Uani 1 1 d . . .
C1 C 0.6663(6) 0.1497(7) 0.6029(4) 0.015(3) Uiso 1 1 d G . .
C2 C 0.5601(5) 0.2002(7) 0.6254(5) 0.036(4) Uiso 1 1 d G . .
H2 H 0.5009 0.2193 0.5884 0.043 Uiso 1 1 calc R . .
C3 C 0.5406(5) 0.2226(7) 0.7021(6) 0.038(4) Uiso 1 1 d G . .
H3 H 0.4681 0.2571 0.7176 0.045 Uiso 1 1 calc R . .
C4 C 0.6272(7) 0.1946(8) 0.7563(5) 0.035(4) Uiso 1 1 d G . .
H4 H 0.6139 0.2100 0.8087 0.041 Uiso 1 1 calc R . .
C5 C 0.7334(6) 0.1441(7) 0.7338(5) 0.032(4) Uiso 1 1 d G . .
H5 H 0.7926 0.1250 0.7708 0.039 Uiso 1 1 calc R . .
C6 C 0.7529(5) 0.1217(7) 0.6570(5) 0.026(3) Uiso 1 1 d G . .
H6 H 0.8255 0.0872 0.6416 0.031 Uiso 1 1 calc R . .
C7 C 0.7728(7) 0.4615(7) 0.3354(6) 0.018(3) Uiso 1 1 d G . .
C8 C 0.8570(7) 0.4934(8) 0.3030(6) 0.047(4) Uiso 1 1 d G . .
H8 H 0.9058 0.4621 0.2646 0.056 Uiso 1 1 calc R . .
C9 C 0.8698(8) 0.5711(9) 0.3268(7) 0.060(5) Uiso 1 1 d G . .
H9 H 0.9274 0.5929 0.3047 0.072 Uiso 1 1 calc R . .
C10 C 0.7985(9) 0.6168(8) 0.3830(7) 0.056(5) Uiso 1 1 d G . .
H10 H 0.8072 0.6699 0.3993 0.067 Uiso 1 1 calc R . .
C11 C 0.7143(8) 0.5849(8) 0.4154(7) 0.052(5) Uiso 1 1 d G . .
H11 H 0.6656 0.6162 0.4538 0.062 Uiso 1 1 calc R . .
C12 C 0.7015(7) 0.5073(8) 0.3916(6) 0.042(4) Uiso 1 1 d G . .
H12 H 0.6440 0.4855 0.4137 0.051 Uiso 1 1 calc R . .
C13 C 0.3559(6) 0.4502(6) 0.3525(6) 0.010(3) Uiso 1 1 d G . .
C14 C 0.2476(6) 0.4645(7) 0.3555(6) 0.034(4) Uiso 1 1 d G . .
H14 H 0.2273 0.4160 0.3419 0.040 Uiso 1 1 calc R . .
C15 C 0.1692(5) 0.5497(8) 0.3784(7) 0.040(4) Uiso 1 1 d G . .
H15 H 0.0952 0.5595 0.3804 0.048 Uiso 1 1 calc R . .
C16 C 0.1990(7) 0.6207(7) 0.3982(7) 0.051(5) Uiso 1 1 d G . .
H16 H 0.1454 0.6789 0.4139 0.061 Uiso 1 1 calc R . .
C17 C 0.3073(7) 0.6064(7) 0.3953(7) 0.045(4) Uiso 1 1 d G . .
H17 H 0.3276 0.6548 0.4088 0.054 Uiso 1 1 calc R . .
C18 C 0.3857(5) 0.5211(7) 0.3724(6) 0.035(4) Uiso 1 1 d G . .
H18 H 0.4597 0.5114 0.3703 0.043 Uiso 1 1 calc R . .
O1GE O 0.7642(6) 0.0421(6) 0.2032(5) 0.0159(19) Uiso 1 1 d . . .
O1T O 0.7527(7) 0.1283(7) -0.0554(5) 0.021(2) Uiso 1 1 d . . .
O2GE O 0.7851(6) 0.2113(6) 0.2421(5) 0.019(2) Uiso 1 1 d . . .
O2T O 0.6631(7) -0.1834(7) 0.2018(6) 0.026(2) Uiso 1 1 d . . .
O3T O 1.0681(7) -0.1774(7) 0.1973(6) 0.025(2) Uiso 1 1 d . . .
O3GE O 0.5791(6) 0.2052(6) 0.2454(5) 0.0161(19) Uiso 1 1 d . . .
O4GE O 0.7386(6) 0.0506(6) 0.3755(5) 0.019(2) Uiso 1 1 d . . .
O4T O 1.1131(7) 0.1104(7) 0.2506(6) 0.023(2) Uiso 1 1 d . . .
O5T O 0.7962(7) 0.4128(7) 0.0004(6) 0.025(2) Uiso 1 1 d . . .
O6T O 0.4385(7) 0.4026(7) 0.0083(6) 0.026(2) Uiso 1 1 d . . .
O7T O 0.3495(6) 0.0875(6) 0.2702(5) 0.020(2) Uiso 1 1 d . . .
O8T O 0.6263(6) -0.1813(6) 0.4926(5) 0.0178(19) Uiso 1 1 d . . .
O9T O 1.0378(7) -0.1693(7) 0.4862(6) 0.027(2) Uiso 1 1 d . . .
O12S O 0.7656(7) 0.2232(7) 0.4194(6) 0.021(2) Uiso 1 1 d . . .
O12 O 0.7030(6) -0.0104(6) 0.0872(5) 0.019(2) Uiso 1 1 d . . .
O13S O 0.5508(6) 0.2183(6) 0.4215(5) 0.0172(19) Uiso 1 1 d . . .
O13 O 0.8970(7) -0.0059(7) 0.0861(6) 0.022(2) Uiso 1 1 d . . .
O15 O 0.8001(7) 0.2074(7) 0.0614(5) 0.021(2) Uiso 1 1 d . . .
O16 O 0.6118(6) 0.1984(6) 0.0699(5) 0.0188(19) Uiso 1 1 d . . .
O23S O 0.5999(6) 0.3814(6) 0.2888(5) 0.0180(19) Uiso 1 1 d . . .
O23 O 0.8534(7) -0.1562(7) 0.2093(5) 0.020(2) Uiso 1 1 d . . .
O27 O 0.5622(6) 0.0261(6) 0.2120(5) 0.0153(19) Uiso 1 1 d . . .
O28 O 0.7091(6) -0.1174(6) 0.3298(5) 0.0185(19) Uiso 1 1 d . . .
O34 O 0.9745(6) 0.0363(6) 0.2037(5) 0.019(2) Uiso 1 1 d . . .
O39 O 0.9327(7) -0.1118(6) 0.3274(5) 0.020(2) Uiso 1 1 d . . .
O4S2 O 0.9295(7) 0.2483(7) 0.3010(6) 0.024(2) Uiso 1 1 d . . .
O45 O 0.9318(7) 0.2443(7) 0.1372(6) 0.026(2) Uiso 1 1 d . . .
O49 O 0.9599(7) 0.0378(7) 0.3602(6) 0.022(2) Uiso 1 1 d . . .
O5S2 O 0.7637(6) 0.4097(6) 0.1678(5) 0.0184(19) Uiso 1 1 d . . .
O56 O 0.6319(7) 0.3544(7) 0.0979(5) 0.020(2) Uiso 1 1 d . . .
O6S3 O 0.4375(6) 0.4018(6) 0.1751(5) 0.0174(19) Uiso 1 1 d . . .
O67 O 0.4268(6) 0.2310(6) 0.1496(5) 0.0184(19) Uiso 1 1 d . . .
O7S3 O 0.3892(6) 0.2366(6) 0.3112(5) 0.0181(19) Uiso 1 1 d . . .
O78 O 0.5399(6) 0.0276(6) 0.3681(5) 0.0154(19) Uiso 1 1 d . . .
O8S1 O 0.6427(6) -0.0083(6) 0.5148(5) 0.0171(19) Uiso 1 1 d . . .
O89 O 0.8222(7) -0.1485(7) 0.4656(6) 0.022(2) Uiso 1 1 d . . .
O9S1 O 0.8569(6) -0.0039(6) 0.5107(5) 0.0166(19) Uiso 1 1 d . . .
Cs1 Cs 0.74799(7) 0.35828(7) -0.15205(6) 0.0330(2) Uani 1 1 d . . .
Cs2 Cs 0.85045(7) -0.24888(7) 0.66383(6) 0.0330(2) Uani 1 1 d . . .
Cs3 Cs 0.73414(10) -0.07634(11) -0.09680(8) 0.0640(4) Uani 1 1 d . . .
O1W O 0.5132(7) 0.5710(7) 0.1666(6) 0.024(2) Uiso 1 1 d . . .
O2W O 0.9536(8) -0.1406(8) -0.0109(7) 0.042(3) Uiso 1 1 d . . .
O3W O 0.6134(11) -0.2917(11) 0.1204(9) 0.069(4) Uiso 1 1 d . . .
O4W O 0.9484(12) -0.3110(12) 0.1222(10) 0.084(4) Uiso 1 1 d . . .
O5W O 0.8076(13) 0.5945(13) 0.0815(11) 0.095(5) Uiso 1 1 d . . .
O6W O 0.5287(11) -0.1015(11) -0.0123(9) 0.075(4) Uiso 1 1 d . . .
O7W O 0.1159(13) 0.4809(13) 0.1915(11) 0.094(5) Uiso 1 1 d . . .
O8W O 0.2144(14) 0.3212(14) 0.0921(12) 0.104(5) Uiso 1 1 d . . .

loop_
_atom_site_aniso_label
_atom_site_aniso_U_11
_atom_site_aniso_U_22
_atom_site_aniso_U_33
_atom_site_aniso_U_23
_atom_site_aniso_U_13
_atom_site_aniso_U_12
W1 0.0176(3) 0.0170(3) 0.0147(3) -0.0074(2) 0.0002(2) -0.0012(2)
W2 0.0205(3) 0.0154(3) 0.0220(3) -0.0099(2) 0.0025(2) -0.0039(2)
W3 0.0150(3) 0.0176(3) 0.0187(3) -0.0100(2) -0.0005(2) 0.0017(2)
W4 0.0127(3) 0.0212(3) 0.0232(3) -0.0115(3) 0.0018(2) -0.0023(2)
W5 0.0215(3) 0.0185(3) 0.0165(3) -0.0052(2) 0.0013(2) -0.0062(2)
W6 0.0162(3) 0.0148(3) 0.0145(3) -0.0049(2) -0.0021(2) 0.0010(2)
W7 0.0139(3) 0.0171(3) 0.0189(3) -0.0071(2) -0.0009(2) -0.0029(2)
W8 0.0184(3) 0.0144(3) 0.0199(3) -0.0034(2) -0.0016(2) -0.0037(2)
W9 0.0142(3) 0.0176(3) 0.0162(3) -0.0066(2) -0.0027(2) 0.0018(2)
Ge 0.0114(7) 0.0116(7) 0.0112(7) -0.0056(6) 0.0004(6) 0.0001(6)
Sn1 0.0148(5) 0.0151(4) 0.0136(5) -0.0060(4) 0.0001(4) -0.0014(4)
Sn2 0.0148(5) 0.0161(5) 0.0175(5) -0.0077(4) 0.0008(4) -0.0027(4)
Sn3 0.0121(4) 0.0138(4) 0.0152(5) -0.0068(4) 0.0004(4) -0.0001(4)
Cs1 0.0306(5) 0.0262(5) 0.0271(6) -0.0069(4) 0.0000(4) 0.0014(4)
Cs2 0.0297(5) 0.0371(5) 0.0352(6) -0.0161(5) 0.0014(4) -0.0129(4)
Cs3 0.0691(8) 0.0872(9) 0.0518(8) -0.0319(7) 0.0111(6) -0.0418(7)

loop_
_atom_type_symbol
_atom_type_description
_atom_type_scat_dispersion_real
_atom_type_scat_dispersion_imag
_atom_type_scat_source
C C 0.0033 0.0016 'International Tables Vol C Tables 4.2.6.8 and 6.1.1.4'
H H 0.0000 0.0000 'International Tables Vol C Tables 4.2.6.8 and 6.1.1.4'
O O 0.0106 0.0060 'International Tables Vol C Tables 4.2.6.8 and 6.1.1.4'
Na Na 0.0362 0.0249 'International Tables Vol C Tables 4.2.6.8 and 6.1.1.4'
Ge Ge 0.1547 1.8001 'International Tables Vol C Tables 4.2.6.8 and 6.1.1.4'
Sn Sn -0.6537 1.4246 'International Tables Vol C Tables 4.2.6.8 and 6.1.1.4'
Cs Cs -0.3680 2.1192 'International Tables Vol C Tables 4.2.6.8 and 6.1.1.4'
W W -0.8490 6.8722 'International Tables Vol C Tables 4.2.6.8 and 6.1.1.4'

loop_
_geom_angle_atom_site_label_1
_geom_angle_atom_site_label_2
_geom_angle_atom_site_label_3
_geom_angle
_geom_angle_site_symmetry_1
_geom_angle_site_symmetry_3
_geom_angle_publ_flag
O1T W1 O16 103.3(4) . . ?
O1T W1 O15 102.4(4) . . ?
O16 W1 O15 86.7(3) . . ?
O1T W1 O13 100.4(4) . . ?
O16 W1 O13 156.2(4) . . ?
O15 W1 O13 89.9(3) . . ?
O1T W1 O12 97.8(4) . . ?
O16 W1 O12 88.4(3) . . ?
O15 W1 O12 159.8(4) . . ?
O13 W1 O12 86.7(3) . . ?
O1T W1 O1GE 170.3(3) . . ?
O16 W1 O1GE 82.9(3) . . ?
O15 W1 O1GE 85.2(3) . . ?
O13 W1 O1GE 73.4(3) . . ?
O12 W1 O1GE 74.7(3) . . ?
O1T W1 Cs1 47.2(3) . . ?
O16 W1 Cs1 85.0(3) . . ?
O15 W1 Cs1 58.0(3) . . ?
O13 W1 Cs1 112.9(3) . . ?
O12 W1 Cs1 140.9(2) . . ?
O1GE W1 Cs1 141.84(19) . . ?
O1T W1 Cs3 47.7(3) . . ?
O16 W1 Cs3 109.7(2) . . ?
O15 W1 Cs3 147.6(3) . . ?
O13 W1 Cs3 85.2(2) . . ?
O12 W1 Cs3 51.8(2) . . ?
O1GE W1 Cs3 123.39(19) . . ?
Cs1 W1 Cs3 94.76(3) . . ?
O2T W2 O27 103.2(4) . . ?
O2T W2 O28 102.2(4) . . ?
O27 W2 O28 86.0(3) . . ?
O2T W2 O23 99.9(4) . . ?
O27 W2 O23 156.9(3) . . ?
O28 W2 O23 88.1(3) . . ?
O2T W2 O12 99.8(4) . . ?
O27 W2 O12 89.8(3) . . ?
O28 W2 O12 158.0(3) . . ?
O23 W2 O12 87.4(3) . . ?
O2T W2 O1GE 171.8(4) . . ?
O27 W2 O1GE 83.4(3) . . ?
O28 W2 O1GE 83.0(3) . . ?
O23 W2 O1GE 73.7(3) . . ?
O12 W2 O1GE 75.0(3) . . ?
O3T W3 O39 103.4(4) . . ?
O3T W3 O34 103.6(4) . . ?
O39 W3 O34 88.2(4) . . ?
O3T W3 O23 98.7(4) . . ?
O39 W3 O23 90.5(4) . . ?
O34 W3 O23 157.3(3) . . ?
O3T W3 O13 98.9(4) . . ?
O39 W3 O13 157.7(3) . . ?
O34 W3 O13 87.4(3) . . ?
O23 W3 O13 85.3(3) . . ?
O3T W3 O1GE 169.4(3) . . ?
O39 W3 O1GE 84.6(3) . . ?
O34 W3 O1GE 83.4(3) . . ?
O23 W3 O1GE 73.9(3) . . ?
O13 W3 O1GE 73.2(3) . . ?
O4T W4 O4S2 99.1(4) . . ?
O4T W4 O34 99.9(4) . . ?
O4S2 W4 O34 161.0(3) . . ?
O4T W4 O45 99.7(4) . . ?
O4S2 W4 O45 91.9(4) . . ?
O34 W4 O45 85.9(4) . . ?
O4T W4 O49 104.0(4) . . ?
O4S2 W4 O49 91.1(4) . . ?
O34 W4 O49 83.4(4) . . ?
O45 W4 O49 155.3(3) . . ?
O4T W4 O2GE 170.2(3) . . ?
O4S2 W4 O2GE 74.9(3) . . ?
O34 W4 O2GE 86.4(3) . . ?
O45 W4 O2GE 73.0(3) . . ?
O49 W4 O2GE 84.2(3) . . ?
O4T W4 Cs2 47.9(3) . 2_756 ?
O4S2 W4 Cs2 51.3(3) . 2_756 ?
O34 W4 Cs2 147.6(2) . 2_756 ?
O45 W4 Cs2 101.5(3) . 2_756 ?
O49 W4 Cs2 99.5(2) . 2_756 ?
O2GE W4 Cs2 126.04(19) . 2_756 ?
O4T W4 Cs3 35.2(3) . 2_755 ?
O4S2 W4 Cs3 122.1(3) . 2_755 ?
O34 W4 Cs3 75.3(2) . 2_755 ?
O45 W4 Cs3 73.2(3) . 2_755 ?
O49 W4 Cs3 124.7(2) . 2_755 ?
O2GE W4 Cs3 142.5(2) . 2_755 ?
Cs2 W4 Cs3 76.75(2) 2_756 2_755 ?
O5T W5 O5S2 100.7(4) . . ?
O5T W5 O56 104.4(4) . . ?
O5S2 W5 O56 93.0(3) . . ?
O5T W5 O45 100.5(4) . . ?
O5S2 W5 O45 89.8(4) . . ?
O56 W5 O45 153.9(4) . . ?
O5T W5 O15 98.7(4) . . ?
O5S2 W5 O15 160.5(4) . . ?
O56 W5 O15 84.2(3) . . ?
O45 W5 O15 84.6(3) . . ?
O5T W5 O2GE 170.5(3) . . ?
O5S2 W5 O2GE 73.9(3) . . ?
O56 W5 O2GE 83.9(3) . . ?
O45 W5 O2GE 72.0(3) . . ?
O15 W5 O2GE 86.6(3) . . ?
O5T W5 Cs1 45.0(3) . . ?
O5S2 W5 Cs1 141.6(3) . . ?
O56 W5 Cs1 82.7(3) . . ?
O45 W5 Cs1 110.4(3) . . ?
O15 W5 Cs1 57.3(3) . . ?
O2GE W5 Cs1 142.48(19) . . ?
O6T W6 O6S3 101.1(4) . . ?
O6T W6 O56 103.4(4) . . ?
O6S3 W6 O56 91.6(3) . . ?
O6T W6 O67 100.9(4) . . ?
O6S3 W6 O67 91.1(3) . . ?
O56 W6 O67 154.6(3) . . ?
O6T W6 O16 100.1(4) . . ?
O6S3 W6 O16 158.8(3) . . ?
O56 W6 O16 83.0(3) . . ?
O67 W6 O16 85.3(3) . . ?
O6T W6 O3GE 171.8(3) . . ?
O6S3 W6 O3GE 74.8(3) . . ?
O56 W6 O3GE 84.0(3) . . ?
O67 W6 O3GE 72.3(3) . . ?
O16 W6 O3GE 84.3(3) . . ?
O7T W7 O7S3 99.6(4) . . ?
O7T W7 O78 103.4(4) . . ?
O7S3 W7 O78 92.9(3) . . ?
O7T W7 O67 100.2(4) . . ?
O7S3 W7 O67 90.0(3) . . ?
O78 W7 O67 155.4(3) . . ?
O7T W7 O27 99.8(4) . . ?
O7S3 W7 O27 160.6(3) . . ?
O78 W7 O27 83.7(3) . . ?
O67 W7 O27 85.5(3) . . ?
O7T W7 O3GE 171.0(3) . . ?
O7S3 W7 O3GE 75.2(3) . . ?
O78 W7 O3GE 84.4(3) . . ?
O67 W7 O3GE 72.7(3) . . ?
O27 W7 O3GE 85.4(3) . . ?
O7T W7 Cs2 48.7(3) . 2_656 ?
O7S3 W7 Cs2 51.0(2) . 2_656 ?
O78 W7 Cs2 106.1(2) . 2_656 ?
O67 W7 Cs2 94.6(2) . 2_656 ?
O27 W7 Cs2 148.1(2) . 2_656 ?
O3GE W7 Cs2 125.09(19) . 2_656 ?
O7T W7 Cs3 40.5(3) . 2_655 ?
O7S3 W7 Cs3 120.5(2) . 2_655 ?
O78 W7 Cs3 130.4(2) . 2_655 ?
O67 W7 Cs3 67.0(2) . 2_655 ?
O27 W7 Cs3 74.9(2) . 2_655 ?
O3GE W7 Cs3 136.1(2) . 2_655 ?
Cs2 W7 Cs3 75.94(2) 2_656 2_655 ?
O8T W8 O28 101.8(4) . . ?
O8T W8 O89 102.7(4) . . ?
O28 W8 O89 88.9(4) . . ?
O8T W8 O78 101.8(3) . . ?
O28 W8 O78 84.9(3) . . ?
O89 W8 O78 155.5(3) . . ?
O8T W8 O8S1 97.2(4) . . ?
O28 W8 O8S1 161.0(3) . . ?
O89 W8 O8S1 88.8(3) . . ?
O78 W8 O8S1 89.4(3) . . ?
O8T W8 O4GE 169.1(3) . . ?
O28 W8 O4GE 88.1(3) . . ?
O89 W8 O4GE 72.6(3) . . ?
O78 W8 O4GE 83.5(3) . . ?
O8S1 W8 O4GE 73.2(3) . . ?
O8T W8 Cs2 71.7(3) . . ?
O28 W8 Cs2 125.8(2) . . ?
O89 W8 Cs2 44.6(3) . . ?
O78 W8 Cs2 149.2(2) . . ?
O8S1 W8 Cs2 62.5(2) . . ?
O4GE W8 Cs2 98.8(2) . . ?
O9T W9 O9S1 100.2(4) . . ?
O9T W9 O49 103.5(4) . . ?
O9S1 W9 O49 93.9(4) . . ?
O9T W9 O39 100.5(4) . . ?
O9S1 W9 O39 159.1(3) . . ?
O49 W9 O39 84.1(4) . . ?
O9T W9 O89 101.8(4) . . ?
O9S1 W9 O89 89.1(3) . . ?
O49 W9 O89 153.6(4) . . ?
O39 W9 O89 83.8(3) . . ?
O9T W9 O4GE 170.5(4) . . ?
O9S1 W9 O4GE 74.2(3) . . ?
O49 W9 O4GE 84.8(3) . . ?
O39 W9 O4GE 84.9(3) . . ?
O89 W9 O4GE 70.8(3) . . ?
O9T W9 Cs2 70.4(3) . . ?
O9S1 W9 Cs2 62.3(2) . . ?
O49 W9 Cs2 152.6(3) . . ?
O39 W9 Cs2 123.0(2) . . ?
O89 W9 Cs2 47.1(3) . . ?
O4GE W9 Cs2 100.1(2) . . ?
O3GE Ge O2GE 108.3(4) . . ?
O3GE Ge O1GE 110.2(4) . . ?
O2GE Ge O1GE 110.6(4) . . ?
O3GE Ge O4GE 108.1(4) . . ?
O2GE Ge O4GE 108.7(4) . . ?
O1GE Ge O4GE 110.8(4) . . ?
O9S1 Sn1 O8S1 89.9(3) . . ?
O9S1 Sn1 O13S 159.4(3) . . ?
O8S1 Sn1 O13S 86.9(3) . . ?
O9S1 Sn1 O12S 87.2(3) . . ?
O8S1 Sn1 O12S 160.5(3) . . ?
O13S Sn1 O12S 88.9(3) . . ?
O9S1 Sn1 C1 102.4(3) . . ?
O8S1 Sn1 C1 100.8(3) . . ?
O13S Sn1 C1 98.3(3) . . ?
O12S Sn1 C1 98.7(3) . . ?
O9S1 Sn1 O4GE 74.2(3) . . ?
O8S1 Sn1 O4GE 73.4(3) . . ?
O13S Sn1 O4GE 85.4(3) . . ?
O12S Sn1 O4GE 87.3(3) . . ?
C1 Sn1 O4GE 173.0(3) . . ?
O23S Sn2 O4S2 160.1(3) . . ?
O23S Sn2 O5S2 88.6(3) . . ?
O4S2 Sn2 O5S2 90.0(3) . . ?
O23S Sn2 O12S 88.2(3) . . ?
O4S2 Sn2 O12S 86.7(3) . . ?
O5S2 Sn2 O12S 160.8(3) . . ?
O23S Sn2 C7 103.0(3) . . ?
O4S2 Sn2 C7 96.9(3) . . ?
O5S2 Sn2 C7 96.9(3) . . ?
O12S Sn2 C7 102.2(3) . . ?
O23S Sn2 O2GE 86.5(3) . . ?
O4S2 Sn2 O2GE 74.0(3) . . ?
O5S2 Sn2 O2GE 74.2(3) . . ?
O12S Sn2 O2GE 86.8(3) . . ?
C7 Sn2 O2GE 167.0(3) . . ?
O6S3 Sn3 O7S3 89.8(3) . . ?
O6S3 Sn3 O13S 161.2(3) . . ?
O7S3 Sn3 O13S 88.1(3) . . ?
O6S3 Sn3 O23S 88.8(3) . . ?
O7S3 Sn3 O23S 161.5(3) . . ?
O13S Sn3 O23S 87.3(3) . . ?
O6S3 Sn3 C13 100.3(3) . . ?
O7S3 Sn3 C13 100.4(3) . . ?
O13S Sn3 C13 98.4(3) . . ?
O23S Sn3 C13 98.0(3) . . ?
O6S3 Sn3 O3GE 74.5(3) . . ?
O7S3 Sn3 O3GE 74.2(3) . . ?
O13S Sn3 O3GE 86.9(3) . . ?
O23S Sn3 O3GE 87.7(3) . . ?
C13 Sn3 O3GE 172.4(3) . . ?
O6S3 Sn3 Cs1 46.7(2) . 2_665 ?
O7S3 Sn3 Cs1 101.1(2) . 2_665 ?
O13S Sn3 Cs1 151.7(2) . 2_665 ?
O23S Sn3 Cs1 91.2(2) . 2_665 ?
C13 Sn3 Cs1 53.8(2) . 2_665 ?
O3GE Sn3 Cs1 121.2(2) . 2_665 ?
C2 C1 C6 120.0 . . ?
C2 C1 Sn1 121.3(4) . . ?
C6 C1 Sn1 118.7(4) . . ?
C3 C2 C1 120.0 . . ?
C4 C3 C2 120.0 . . ?
C3 C4 C5 120.0 . . ?
C3 C4 Cs3 116.4(4) . 1_556 ?
C5 C4 Cs3 73.0(3) . 1_556 ?
C6 C5 C4 120.0 . . ?
C6 C5 Cs3 111.1(4) . 1_556 ?
C4 C5 Cs3 84.4(4) . 1_556 ?
C5 C6 C1 120.0 . . ?
C8 C7 C12 120.0 . . ?
C8 C7 Sn2 117.2(5) . . ?
C12 C7 Sn2 122.8(5) . . ?
C7 C8 C9 120.0 . . ?
C10 C9 C8 120.0 . . ?
C9 C10 C11 120.0 . . ?
C10 C11 C12 120.0 . . ?
C11 C12 C7 120.0 . . ?
C14 C13 C18 120.0 . . ?
C14 C13 Sn3 119.9(4) . . ?
C18 C13 Sn3 119.8(4) . . ?
C14 C13 Cs1 78.1(4) . 2_665 ?
C18 C13 Cs1 90.2(4) . 2_665 ?
Sn3 C13 Cs1 96.5(3) . 2_665 ?
C13 C14 C15 120.0 . . ?
C13 C14 Cs1 78.8(3) . 2_665 ?
C15 C14 Cs1 89.8(4) . 2_665 ?
C16 C15 C14 120.0 . . ?
C16 C15 Cs1 90.2(3) . 2_665 ?
C14 C15 Cs1 68.3(3) . 2_665 ?
C15 C16 C17 120.0 . . ?
C18 C17 C16 120.0 . . ?
C17 C18 C13 120.0 . . ?
C17 C18 Cs1 89.8(3) . 2_665 ?
C13 C18 Cs1 68.1(3) . 2_665 ?
Ge O1GE W3 123.5(4) . . ?
Ge O1GE W2 124.2(4) . . ?
W3 O1GE W2 92.0(3) . . ?
Ge O1GE W1 123.7(4) . . ?
W3 O1GE W1 93.0(3) . . ?
W2 O1GE W1 91.1(3) . . ?
W1 O1T Cs1 109.2(3) . . ?
W1 O1T Cs3 110.3(3) . . ?
Cs1 O1T Cs3 140.2(3) . . ?
Ge O2GE Sn2 128.5(4) . . ?
Ge O2GE W4 120.5(4) . . ?
Sn2 O2GE W4 93.5(3) . . ?
Ge O2GE W5 120.1(4) . . ?
Sn2 O2GE W5 93.5(3) . . ?
W4 O2GE W5 91.6(3) . . ?
W3 O3T Cs1 165.2(4) . 2_755 ?
Ge O3GE Sn3 126.8(4) . . ?
Ge O3GE W7 120.8(4) . . ?
Sn3 O3GE W7 93.8(3) . . ?
Ge O3GE W6 121.3(4) . . ?
Sn3 O3GE W6 93.3(3) . . ?
W7 O3GE W6 92.2(3) . . ?
Ge O4GE Sn1 128.0(4) . . ?
Ge O4GE W8 119.6(4) . . ?
Sn1 O4GE W8 96.4(3) . . ?
Ge O4GE W9 119.4(4) . . ?
Sn1 O4GE W9 92.8(3) . . ?
W8 O4GE W9 92.4(3) . . ?
W4 O4T Cs2 107.2(4) . 2_756 ?
W4 O4T Cs3 126.4(4) . 2_755 ?
Cs2 O4T Cs3 113.3(3) 2_756 2_755 ?
W5 O5T Cs1 112.1(4) . . ?
W7 O7T Cs2 107.0(3) . 2_656 ?
W7 O7T Cs3 119.7(4) . 2_655 ?
Cs2 O7T Cs3 107.1(2) 2_656 2_655 ?
Sn2 O12S Sn1 143.9(4) . . ?
W2 O12 W1 119.2(4) . . ?
W2 O12 Cs3 135.0(3) . . ?
W1 O12 Cs3 101.8(3) . . ?
Sn3 O13S Sn1 145.9(4) . . ?
W1 O13 W3 120.4(4) . . ?
W1 O15 W5 152.0(5) . . ?
W1 O15 Cs1 94.1(3) . . ?
W5 O15 Cs1 94.2(3) . . ?
W1 O16 W6 153.7(5) . . ?
Sn2 O23S Sn3 146.3(4) . . ?
W2 O23 W3 120.3(4) . . ?
W2 O27 W7 154.0(5) . . ?
W8 O28 W2 153.2(5) . . ?
W3 O34 W4 152.3(5) . . ?
W3 O39 W9 151.8(5) . . ?
W4 O4S2 Sn2 117.4(4) . . ?
W4 O4S2 Cs2 100.9(3) . 2_756 ?
Sn2 O4S2 Cs2 141.0(4) . 2_756 ?
W5 O45 W4 123.3(5) . . ?
W9 O49 W4 156.2(5) . . ?
W5 O5S2 Sn2 118.4(4) . . ?
W5 O56 W6 156.5(5) . . ?
W6 O6S3 Sn3 117.4(4) . . ?
W6 O6S3 Cs1 136.8(4) . 2_665 ?
Sn3 O6S3 Cs1 105.7(3) . 2_665 ?
W6 O67 W7 122.8(4) . . ?
W7 O7S3 Sn3 116.8(4) . . ?
W7 O7S3 Cs2 101.7(3) . 2_656 ?
Sn3 O7S3 Cs2 139.6(3) . 2_656 ?
W7 O78 W8 154.2(5) . . ?
W8 O8S1 Sn1 116.9(4) . . ?
W8 O8S1 Cs2 89.7(3) . . ?
Sn1 O8S1 Cs2 105.0(3) . . ?
W8 O89 W9 124.1(4) . . ?
W8 O89 Cs2 109.7(3) . . ?
W9 O89 Cs2 105.3(3) . . ?
W9 O9S1 Sn1 118.8(4) . . ?
W9 O9S1 Cs2 90.9(3) . . ?
Sn1 O9S1 Cs2 108.0(3) . . ?
O3T Cs1 O5T 115.8(2) 2_755 . ?
O3T Cs1 O1T 65.0(2) 2_755 . ?
O5T Cs1 O1T 100.4(2) . . ?
O3T Cs1 O6S3 159.1(2) 2_755 2_665 ?
O5T Cs1 O6S3 76.0(2) . 2_665 ?
O1T Cs1 O6S3 132.3(2) . 2_665 ?
O3T Cs1 O1W 129.1(2) 2_755 2_665 ?
O5T Cs1 O1W 108.4(2) . 2_665 ?
O1T Cs1 O1W 83.6(2) . 2_665 ?
O6S3 Cs1 O1W 54.6(2) 2_665 2_665 ?
O3T Cs1 O7W 95.3(3) 2_755 2_665 ?
O5T Cs1 O7W 61.9(3) . 2_665 ?
O1T Cs1 O7W 146.0(3) . 2_665 ?
O6S3 Cs1 O7W 74.5(3) 2_665 2_665 ?
O1W Cs1 O7W 128.3(3) 2_665 2_665 ?
O3T Cs1 O15 89.6(2) 2_755 . ?
O5T Cs1 O15 49.9(2) . . ?
O1T Cs1 O15 50.5(2) . . ?
O6S3 Cs1 O15 110.5(2) 2_665 . ?
O1W Cs1 O15 100.5(2) 2_665 . ?
O7W Cs1 O15 105.4(3) 2_665 . ?
O3T Cs1 C14 89.9(10) 2_755 2_665 ?
O5T Cs1 C14 115.6(11) . 2_665 ?
O1T Cs1 C14 142.8(11) . 2_665 ?
O6S3 Cs1 C14 69.2(10) 2_665 2_665 ?
O1W Cs1 C14 93.1(12) 2_665 2_665 ?
O7W Cs1 C14 57.5(12) 2_665 2_665 ?
O15 Cs1 C14 162.8(12) . 2_665 ?
O3T Cs1 C13 103.0(2) 2_755 2_665 ?
O5T Cs1 C13 123.6(2) . 2_665 ?
O1T Cs1 C13 133.7(2) . 2_665 ?
O6S3 Cs1 C13 57.21(18) 2_665 2_665 ?
O1W Cs1 C13 70.1(2) 2_665 2_665 ?
O7W Cs1 C13 75.7(3) 2_665 2_665 ?
O15 Cs1 C13 167.24(17) . 2_665 ?
C14 Cs1 C13 23.0(12) 2_665 2_665 ?
O3T Cs1 C15 68.2(12) 2_755 2_665 ?
O5T Cs1 C15 125.9(11) . 2_665 ?
O1T Cs1 C15 124.8(11) . 2_665 ?
O6S3 Cs1 C15 91.0(12) 2_665 2_665 ?
O1W Cs1 C15 105.1(12) 2_665 2_665 ?
O7W Cs1 C15 63.9(11) 2_665 2_665 ?
O15 Cs1 C15 153.2(12) . 2_665 ?
C14 Cs1 C15 21.82(19) 2_665 2_665 ?
C13 Cs1 C15 38.7(12) 2_665 2_665 ?
O3T Cs1 C18 92.8(9) 2_755 2_665 ?
O5T Cs1 C18 143.9(11) . 2_665 ?
O1T Cs1 C18 112.0(11) . 2_665 ?
O6S3 Cs1 C18 70.6(10) 2_665 2_665 ?
O1W Cs1 C18 61.9(8) 2_665 2_665 ?
O7W Cs1 C18 95.6(11) 2_665 2_665 ?
O15 Cs1 C18 158.5(10) . 2_665 ?
C14 Cs1 C18 38.6(5) 2_665 2_665 ?
C13 Cs1 C18 21.7(11) 2_665 2_665 ?
C15 Cs1 C18 43.5(5) 2_665 2_665 ?
O3T Cs1 W1 79.86(17) 2_755 . ?
O5T Cs1 W1 77.26(16) . . ?
O1T Cs1 W1 23.60(15) . . ?
O6S3 Cs1 W1 120.57(15) 2_665 . ?
O1W Cs1 W1 86.50(15) 2_665 . ?
O7W Cs1 W1 132.0(3) 2_665 . ?
O15 Cs1 W1 27.94(13) . . ?
C14 Cs1 W1 166.4(10) 2_665 . ?
C13 Cs1 W1 152.20(13) 2_665 . ?
C15 Cs1 W1 146.3(12) 2_665 . ?
C18 Cs1 W1 132.1(11) 2_665 . ?
O4T Cs2 O89 113.6(2) 2_756 . ?
O4T Cs2 O4S2 52.6(2) 2_756 2_756 ?
O89 Cs2 O4S2 102.4(2) . 2_756 ?
O4T Cs2 O7T 60.8(2) 2_756 2_656 ?
O89 Cs2 O7T 104.0(2) . 2_656 ?
O4S2 Cs2 O7T 113.4(2) 2_756 2_656 ?
O4T Cs2 O7S3 111.0(2) 2_756 2_656 ?
O89 Cs2 O7S3 94.0(2) . 2_656 ?
O4S2 Cs2 O7S3 160.5(2) 2_756 2_656 ?
O7T Cs2 O7S3 51.4(2) 2_656 2_656 ?
O4T Cs2 O7W 108.8(3) 2_756 2_656 ?
O89 Cs2 O7W 137.0(3) . 2_656 ?
O4S2 Cs2 O7W 97.3(3) 2_756 2_656 ?
O7T Cs2 O7W 102.5(3) 2_656 2_656 ?
O7S3 Cs2 O7W 77.0(3) 2_656 2_656 ?
O4T Cs2 O9S1 67.5(2) 2_756 . ?
O89 Cs2 O9S1 46.1(2) . . ?
O4S2 Cs2 O9S1 74.0(2) 2_756 . ?
O7T Cs2 O9S1 82.9(2) 2_656 . ?
O7S3 Cs2 O9S1 111.75(19) 2_656 . ?
O7W Cs2 O9S1 171.2(3) 2_656 . ?
O4T Cs2 O8S1 90.7(2) 2_756 . ?
O89 Cs2 O8S1 45.9(2) . . ?
O4S2 Cs2 O8S1 120.4(2) 2_756 . ?
O7T Cs2 O8S1 58.1(2) 2_656 . ?
O7S3 Cs2 O8S1 65.11(19) 2_656 . ?
O7W Cs2 O8S1 141.7(3) 2_656 . ?
O9S1 Cs2 O8S1 47.17(17) . . ?
O4T Cs2 W4 24.85(16) 2_756 2_756 ?
O89 Cs2 W4 109.43(15) . 2_756 ?
O4S2 Cs2 W4 27.84(16) 2_756 2_756 ?
O7T Cs2 W4 85.60(15) 2_656 2_756 ?
O7S3 Cs2 W4 135.41(15) 2_656 2_756 ?
O7W Cs2 W4 105.8(3) 2_656 2_756 ?
O9S1 Cs2 W4 67.26(12) . 2_756 ?
O8S1 Cs2 W4 105.11(12) . 2_756 ?
O4T Cs2 W7 84.13(16) 2_756 2_656 ?
O89 Cs2 W7 101.63(15) . 2_656 ?
O4S2 Cs2 W7 136.14(16) 2_756 2_656 ?
O7T Cs2 W7 24.25(15) 2_656 2_656 ?
O7S3 Cs2 W7 27.26(14) 2_656 2_656 ?
O7W Cs2 W7 89.3(3) 2_656 2_656 ?
O9S1 Cs2 W7 98.12(13) . 2_656 ?
O8S1 Cs2 W7 59.41(12) . 2_656 ?
W4 Cs2 W7 108.85(2) 2_756 2_656 ?
O4T Cs2 W9 90.44(17) 2_756 . ?
O89 Cs2 W9 27.62(15) . . ?
O4S2 Cs2 W9 76.30(17) 2_756 . ?
O7T Cs2 W9 106.55(16) 2_656 . ?
O7S3 Cs2 W9 117.64(15) 2_656 . ?
O7W Cs2 W9 150.4(3) 2_656 . ?
O9S1 Cs2 W9 26.87(13) . . ?
O8S1 Cs2 W9 56.51(12) . . ?
W4 Cs2 W9 82.11(2) 2_756 . ?
W7 Cs2 W9 115.55(3) 2_656 . ?
O4T Cs2 W8 115.67(16) 2_756 . ?
O89 Cs2 W8 25.76(15) . . ?
O4S2 Cs2 W8 125.32(17) 2_756 . ?
O7T Cs2 W8 83.05(15) 2_656 . ?
O7S3 Cs2 W8 69.14(15) 2_656 . ?
O7W Cs2 W8 131.1(3) 2_656 . ?
O9S1 Cs2 W8 56.02(12) . . ?
O8S1 Cs2 W8 27.81(12) . . ?
W4 Cs2 W8 123.05(3) 2_756 . ?
W7 Cs2 W8 76.41(2) 2_656 . ?
W9 Cs2 W8 49.166(16) . . ?
O2W Cs3 O6W 128.7(3) . . ?
O2W Cs3 O4T 80.4(2) . 2_755 ?
O6W Cs3 O4T 142.8(3) . 2_755 ?
O2W Cs3 O7T 136.8(2) . 2_655 ?
O6W Cs3 O7T 87.0(3) . 2_655 ?
O4T Cs3 O7T 58.1(2) 2_755 2_655 ?
O2W Cs3 O8W 94.6(4) . 2_655 ?
O6W Cs3 O8W 79.6(4) . 2_655 ?
O4T Cs3 O8W 74.8(3) 2_755 2_655 ?
O7T Cs3 O8W 65.6(3) 2_655 2_655 ?
O2W Cs3 O1T 67.0(2) . . ?
O6W Cs3 O1T 107.5(3) . . ?
O4T Cs3 O1T 105.4(2) 2_755 . ?
O7T Cs3 O1T 131.2(2) 2_655 . ?
O8W Cs3 O1T 161.0(3) 2_655 . ?
O2W Cs3 O12 67.8(2) . . ?
O6W Cs3 O12 72.8(3) . . ?
O4T Cs3 O12 144.3(2) 2_755 . ?
O7T Cs3 O12 155.3(2) 2_655 . ?
O8W Cs3 O12 122.1(3) 2_655 . ?
O1T Cs3 O12 47.7(2) . . ?
O2W Cs3 C5 98.2(11) . 1_554 ?
O6W Cs3 C5 124.6(11) . 1_554 ?
O4T Cs3 C5 60.3(9) 2_755 1_554 ?
O7T Cs3 C5 72.4(8) 2_655 1_554 ?
O8W Cs3 C5 130.0(8) 2_655 1_554 ?
O1T Cs3 C5 60.9(7) . 1_554 ?
O12 Cs3 C5 107.4(7) . 1_554 ?
O2W Cs3 C4 113.1(11) . 1_554 ?
O6W Cs3 C4 102.7(10) . 1_554 ?
O4T Cs3 C4 80.9(7) 2_755 1_554 ?
O7T Cs3 C4 73.8(7) 2_655 1_554 ?
O8W Cs3 C4 139.2(7) 2_655 1_554 ?
O1T Cs3 C4 57.7(7) . 1_554 ?
O12 Cs3 C4 96.5(5) . 1_554 ?
C5 Cs3 C4 22.7(5) 1_554 1_554 ?
O2W Cs3 W1 61.09(19) . . ?
O6W Cs3 W1 94.5(3) . . ?
O4T Cs3 W1 122.00(15) 2_755 . ?
O7T Cs3 W1 150.66(15) 2_655 . ?
O8W Cs3 W1 143.5(3) 2_655 . ?
O1T Cs3 W1 22.02(15) . . ?
O12 Cs3 W1 26.36(13) . . ?
C5 Cs3 W1 82.9(7) 1_554 . ?
C4 Cs3 W1 77.3(6) 1_554 . ?
O2W Cs3 W4 62.0(2) . 2_755 ?
O6W Cs3 W4 157.1(3) . 2_755 ?
O4T Cs3 W4 18.36(15) 2_755 2_755 ?
O7T Cs3 W4 76.27(14) 2_655 2_755 ?
O8W Cs3 W4 79.3(3) 2_655 2_755 ?
O1T Cs3 W4 95.36(14) . 2_755 ?
O12 Cs3 W4 126.90(14) . 2_755 ?
C5 Cs3 W4 65.3(10) 1_554 2_755 ?
C4 Cs3 W4 87.8(9) 1_554 2_755 ?
W1 Cs3 W4 107.80(3) . 2_755 ?
O2W Cs3 W7 149.1(2) . 2_655 ?
O6W Cs3 W7 67.6(3) . 2_655 ?
O4T Cs3 W7 76.30(15) 2_755 2_655 ?
O7T Cs3 W7 19.80(14) 2_655 2_655 ?
O8W Cs3 W7 59.9(3) 2_655 2_655 ?
O1T Cs3 W7 139.08(14) . 2_655 ?
O12 Cs3 W7 139.12(14) . 2_655 ?
C5 Cs3 W7 87.7(9) 1_554 2_655 ?
C4 Cs3 W7 83.0(8) 1_554 2_655 ?
W1 Cs3 W7 149.74(4) . 2_655 ?
W4 Cs3 W7 93.98(3) 2_755 2_655 ?
Cs2 O7W Cs1 133.0(5) 2_656 2_665 ?

loop_
_geom_bond_atom_site_label_1
_geom_bond_atom_site_label_2
_geom_bond_distance
_geom_bond_site_symmetry_2
_geom_bond_publ_flag
W1 O1T 1.709(9) . ?
W1 O16 1.882(8) . ?
W1 O15 1.893(8) . ?
W1 O13 1.924(8) . ?
W1 O12 1.939(8) . ?
W1 O1GE 2.340(8) . ?
W1 Cs1 4.0309(11) . ?
W1 Cs3 4.2739(14) . ?
W2 O2T 1.712(9) . ?
W2 O27 1.879(8) . ?
W2 O28 1.917(8) . ?
W2 O23 1.922(8) . ?
W2 O12 1.931(8) . ?
W2 O1GE 2.335(8) . ?
W3 O3T 1.730(9) . ?
W3 O39 1.871(9) . ?
W3 O34 1.888(8) . ?
W3 O23 1.934(8) . ?
W3 O13 1.967(9) . ?
W3 O1GE 2.316(8) . ?
W4 O4T 1.717(8) . ?
W4 O4S2 1.856(8) . ?
W4 O34 1.939(8) . ?
W4 O45 1.945(9) . ?
W4 O49 1.951(9) . ?
W4 O2GE 2.355(8) . ?
W4 Cs2 3.9039(10) 2_756 ?
W4 Cs3 4.3852(14) 2_755 ?
W5 O5T 1.703(9) . ?
W5 O5S2 1.866(8) . ?
W5 O56 1.897(8) . ?
W5 O45 1.934(9) . ?
W5 O15 1.941(8) . ?
W5 O2GE 2.406(8) . ?
W5 Cs1 4.0590(11) . ?
W6 O6T 1.712(9) . ?
W6 O6S3 1.861(8) . ?
W6 O56 1.930(8) . ?
W6 O67 1.932(8) . ?
W6 O16 1.959(8) . ?
W6 O3GE 2.376(8) . ?
W7 O7T 1.710(8) . ?
W7 O7S3 1.863(8) . ?
W7 O78 1.919(8) . ?
W7 O67 1.945(8) . ?
W7 O27 1.948(8) . ?
W7 O3GE 2.349(8) . ?
W7 Cs2 3.9828(11) 2_656 ?
W7 Cs3 4.3877(13) 2_655 ?
W8 O8T 1.724(8) . ?
W8 O28 1.889(8) . ?
W8 O89 1.917(8) . ?
W8 O78 1.928(8) . ?
W8 O8S1 1.938(8) . ?
W8 O4GE 2.350(8) . ?
W8 Cs2 4.1546(11) . ?
W9 O9T 1.713(9) . ?
W9 O9S1 1.843(8) . ?
W9 O49 1.886(8) . ?
W9 O39 1.957(8) . ?
W9 O89 1.959(8) . ?
W9 O4GE 2.396(8) . ?
W9 Cs2 4.0764(11) . ?
Ge O3GE 1.739(8) . ?
Ge O2GE 1.740(8) . ?
Ge O1GE 1.743(8) . ?
Ge O4GE 1.754(9) . ?
Sn1 O9S1 2.056(8) . ?
Sn1 O8S1 2.074(8) . ?
Sn1 O13S 2.093(8) . ?
Sn1 O12S 2.096(8) . ?
Sn1 C1 2.125(6) . ?
Sn1 O4GE 2.237(8) . ?
Sn2 O23S 2.055(8) . ?
Sn2 O4S2 2.060(8) . ?
Sn2 O5S2 2.073(8) . ?
Sn2 O12S 2.095(8) . ?
Sn2 C7 2.125(7) . ?
Sn2 O2GE 2.240(8) . ?
Sn3 O6S3 2.062(8) . ?
Sn3 O7S3 2.066(8) . ?
Sn3 O13S 2.069(8) . ?
Sn3 O23S 2.096(8) . ?
Sn3 C13 2.141(6) . ?
Sn3 O3GE 2.234(8) . ?
Sn3 Cs1 4.2897(12) 2_665 ?
C1 C2 1.3900 . ?
C1 C6 1.3900 . ?
C2 C3 1.3900 . ?
C3 C4 1.3900 . ?
C4 C5 1.3900 . ?
C4 Cs3 3.586(10) 1_556 ?
C5 C6 1.3900 . ?
C5 Cs3 3.445(9) 1_556 ?
C7 C8 1.3900 . ?
C7 C12 1.3900 . ?
C8 C9 1.3900 . ?
C9 C10 1.3900 . ?
C10 C11 1.3900 . ?
C11 C12 1.3900 . ?
C13 C14 1.3900 . ?
C13 C18 1.3900 . ?
C13 Cs1 3.484(9) 2_665 ?
C14 C15 1.3900 . ?
C14 Cs1 3.475(10) 2_665 ?
C15 C16 1.3900 . ?
C15 Cs1 3.739(11) 2_665 ?
C16 C17 1.3900 . ?
C17 C18 1.3900 . ?
C18 Cs1 3.756(10) 2_665 ?
O1T Cs1 3.133(8) . ?
O1T Cs3 3.369(8) . ?
O3T Cs1 3.019(9) 2_755 ?
O4T Cs2 3.034(8) 2_756 ?
O4T Cs3 3.142(9) 2_755 ?
O5T Cs1 3.100(9) . ?
O7T Cs2 3.131(8) 2_656 ?
O7T Cs3 3.282(8) 2_655 ?
O12 Cs3 3.433(8) . ?
O15 Cs1 3.426(9) . ?
O4S2 Cs2 3.102(8) 2_756 ?
O6S3 Cs1 3.245(8) 2_665 ?
O7S3 Cs2 3.163(8) 2_656 ?
O8S1 Cs2 3.684(8) . ?
O89 Cs2 3.096(9) . ?
O9S1 Cs2 3.608(8) . ?
Cs1 O3T 3.019(9) 2_755 ?
Cs1 O6S3 3.245(8) 2_665 ?
Cs1 O1W 3.257(8) 2_665 ?
Cs1 O7W 3.390(16) 2_665 ?
Cs1 C14 3.48(5) 2_665 ?
Cs1 C13 3.484(9) 2_665 ?
Cs1 C15 3.74(3) 2_665 ?
Cs1 C18 3.76(5) 2_665 ?
Cs2 O4T 3.034(8) 2_756 ?
Cs2 O4S2 3.102(8) 2_756 ?
Cs2 O7T 3.131(8) 2_656 ?
Cs2 O7S3 3.163(8) 2_656 ?
Cs2 O7W 3.263(16) 2_656 ?
Cs2 W4 3.9038(10) 2_756 ?
Cs2 W7 3.9827(11) 2_656 ?
Cs3 O2W 3.073(10) . ?
Cs3 O6W 3.075(14) . ?
Cs3 O4T 3.142(9) 2_755 ?
Cs3 O7T 3.282(8) 2_655 ?
Cs3 O8W 3.287(17) 2_655 ?
Cs3 C5 3.45(7) 1_554 ?
Cs3 C4 3.59(7) 1_554 ?
Cs3 W4 4.3852(14) 2_755 ?
Cs3 W7 4.3876(13) 2_655 ?
O1W Cs1 3.257(8) 2_665 ?
O7W Cs2 3.263(16) 2_656 ?
O7W Cs1 3.390(16) 2_665 ?
O8W Cs3 3.287(17) 2_655 ?
